data_4324544
loop_
_publ_author_name
'Manish K. Sharma'
'Parimal K. Bharadwaj'

_publ_section_title
;
 A Dynamic Open Framework Exhibiting Guest- and/or Temperature-Induced
 Bicycle-Pedal Motion in Single-Crystal to Single-Crystal Transformation
;
_journal_name_full 'Inorganic Chemistry'
_journal_page_first 1889
_journal_page_last 1897
_journal_paper_doi 10.1021/ic102305v
_journal_volume 50
_journal_year 2011
_chemical_formula_moiety 'C45 H49 Cd Cl2 N15 O11'
_chemical_formula_sum 'C45 H49 Cd Cl2 N15 O11'
_chemical_formula_weight 1159.29
_chemical_name_systematic
;
 ?
;
_space_group_IT_number 2
_symmetry_cell_setting triclinic
_symmetry_space_group_name_Hall '-P 1'
_symmetry_space_group_name_H-M 'P -1'
_atom_sites_solution_hydrogens geom
_atom_sites_solution_primary direct
_atom_sites_solution_secondary difmap
_audit_creation_method SHELXL-97
_cell_angle_alpha 72.53(3)
_cell_angle_beta 84.76(2)
_cell_angle_gamma 74.64(3)
_cell_formula_units_Z 2
_cell_length_a 10.453(2)
_cell_length_b 15.212(5)
_cell_length_c 17.753(3)
_cell_measurement_reflns_used 999
_cell_measurement_temperature 100(2)
_cell_measurement_theta_max 25.00
_cell_measurement_theta_min 2.02
_cell_volume 2596.3(12)
_computing_cell_refinement 'SAINT 6.45 ( Bruker, 2003)'
_computing_data_collection 'SMART 5.628 (Bruker, 2003)'
_computing_data_reduction 'SAINT 6.45 ( Bruker, 2003)'
_computing_molecular_graphics 'DIAMOND 2.1e'
_computing_structure_refinement 'SHELXL-97 (Sheldrick, 1997)'
_computing_structure_solution SIR-97
_diffrn_ambient_temperature 100(2)
_diffrn_measured_fraction_theta_full 0.988
_diffrn_measured_fraction_theta_max 0.988
_diffrn_measurement_device_type 'BRUKER SMART APEX'
_diffrn_measurement_method /w-scans
_diffrn_radiation_monochromator graphite
_diffrn_radiation_source 'fine-focus sealed tube'
_diffrn_radiation_type MoK\a
_diffrn_radiation_wavelength 0.71073
_diffrn_reflns_av_R_equivalents 0.0596
_diffrn_reflns_av_sigmaI/netI 0.1011
_diffrn_reflns_limit_h_max 12
_diffrn_reflns_limit_h_min -12
_diffrn_reflns_limit_k_max 17
_diffrn_reflns_limit_k_min -18
_diffrn_reflns_limit_l_max 21
_diffrn_reflns_limit_l_min -21
_diffrn_reflns_number 18273
_diffrn_reflns_theta_full 25.00
_diffrn_reflns_theta_max 25.00
_diffrn_reflns_theta_min 2.02
_exptl_absorpt_coefficient_mu 0.596
_exptl_absorpt_correction_T_max 0.9266
_exptl_absorpt_correction_T_min 0.9107
_exptl_absorpt_correction_type empirical
_exptl_absorpt_process_details SADABS
_exptl_crystal_colour orange
_exptl_crystal_density_diffrn 1.483
_exptl_crystal_description block
_exptl_crystal_F_000 1188
_exptl_crystal_size_max 0.16
_exptl_crystal_size_mid 0.14
_exptl_crystal_size_min 0.13
_refine_diff_density_max 2.510
_refine_diff_density_min -1.334
_refine_diff_density_rms 0.186
_refine_ls_extinction_method none
_refine_ls_goodness_of_fit_ref 1.026
_refine_ls_hydrogen_treatment refU
_refine_ls_matrix_type full
_refine_ls_number_parameters 650
_refine_ls_number_reflns 9039
_refine_ls_number_restraints 1
_refine_ls_restrained_S_all 1.026
_refine_ls_R_factor_all 0.1348
_refine_ls_R_factor_gt 0.0846
_refine_ls_shift/su_max 0.000
_refine_ls_shift/su_mean 0.000
_refine_ls_structure_factor_coef Fsqd
_refine_ls_weighting_details 'calc w=1/[\s^2^(Fo^2^)+(0.1525P)^2^+4.7800P] where P=(Fo^2^+2Fc^2^)/3'
_refine_ls_weighting_scheme calc
_refine_ls_wR_factor_gt 0.2245
_refine_ls_wR_factor_ref 0.2658
_reflns_number_gt 5500
_reflns_number_total 9039
_reflns_threshold_expression >2sigma(I)
_cod_data_source_file ic102305v_si_002_4.cif
_cod_data_source_block Compound2b
_cod_original_cell_volume 2596.4(12)
_cod_database_code 4324544

loop_
_symmetry_equiv_pos_as_xyz
'x, y, z'
'-x, -y, -z'

loop_
_atom_site_label
_atom_site_type_symbol
_atom_site_fract_x
_atom_site_fract_y
_atom_site_fract_z
_atom_site_U_iso_or_equiv
_atom_site_adp_type
_atom_site_occupancy
_atom_site_symmetry_multiplicity
_atom_site_calc_flag
_atom_site_refinement_flags
Cd1 Cd 0.0000 0.0000 0.0000 0.0187(3) Uani 1 2 d S
Cd2 Cd 0.0000 1.0000 0.5000 0.0219(3) Uani 1 2 d S
Cl2 Cl -0.3840(2) 0.81064(17) -0.06324(14) 0.0327(6) Uani 1 1 d .
Cl1 Cl -0.3919(2) 0.79540(19) 0.43560(15) 0.0394(6) Uani 1 1 d .
O5 O -0.2540(7) 0.7924(5) 0.4355(5) 0.0491(19) Uani 1 1 d .
O9 O -0.2440(6) 0.8034(5) -0.0688(4) 0.0399(17) Uani 1 1 d .
O1 O -0.1715(6) 0.0323(4) -0.0898(4) 0.0329(15) Uani 1 1 d .
N11 N 0.0988(7) 1.0874(5) 0.3934(4) 0.0286(17) Uani 1 1 d .
O10 O -0.4072(7) 0.7179(5) -0.0395(4) 0.0464(18) Uani 1 1 d .
O11 O -0.4426(7) 0.8641(5) -0.1392(4) 0.0426(17) Uani 1 1 d .
O4 O -0.4604(8) 0.8584(6) 0.4809(4) 0.056(2) Uani 1 1 d .
C31 C 0.1541(9) 1.1575(6) 0.3909(6) 0.031(2) Uani 1 1 d .
H31 H 0.1603 1.1794 0.4337 0.037 Uiso 1 1 calc R
O8 O -0.4420(7) 0.8593(5) -0.0061(4) 0.051(2) Uani 1 1 d .
N1 N 0.0790(7) 0.1154(5) -0.0979(4) 0.0252(16) Uiso 1 1 d .
N2 N 0.1575(6) 0.2352(5) -0.1679(4) 0.0222(16) Uani 1 1 d .
C1 C -0.2923(8) 0.0394(6) -0.0915(5) 0.025(2) Uani 1 1 d .
H1 H -0.3336 0.0137 -0.0444 0.030 Uiso 1 1 calc R
O2 O -0.1596(6) 1.0004(4) 0.4173(4) 0.0341(15) Uani 1 1 d .
C4 C 0.1453(8) 0.1767(5) -0.0964(5) 0.0228(19) Uani 1 1 d .
H4 H 0.1798 0.1791 -0.0508 0.027 Uiso 1 1 calc R
O6 O -0.4113(8) 0.7044(6) 0.4685(5) 0.066(2) Uani 1 1 d .
N5 N -0.1144(7) 0.1110(5) 0.0631(4) 0.0216(15) Uani 1 1 d .
N12 N 0.2003(7) 1.1926(5) 0.3170(4) 0.0282(17) Uani 1 1 d .
C40 C -0.2788(10) 1.0258(6) 0.4096(6) 0.035(2) Uani 1 1 d .
H40 H -0.3291 1.0434 0.4512 0.042 Uiso 1 1 calc R
N6 N -0.1574(7) 0.2119(5) 0.1339(4) 0.0253(16) Uani 1 1 d .
N10 N 0.1113(7) 0.8598(5) 0.4679(4) 0.0261(16) Uiso 1 1 d .
O7 O -0.4394(8) 0.8317(6) 0.3572(5) 0.063(2) Uani 1 1 d .
N8 N 0.0321(8) 0.4768(6) 0.2864(6) 0.044(2) Uani 1 1 d .
N7 N -0.0541(8) 0.4325(5) 0.3155(6) 0.046(2) Uani 1 1 d .
N9 N 0.1432(7) 0.7283(5) 0.4328(4) 0.0277(17) Uani 1 1 d .
C13 C -0.0622(9) 0.1598(6) 0.0967(5) 0.027(2) Uani 1 1 d .
H13 H 0.0275 0.1586 0.0949 0.033 Uiso 1 1 calc R
C20 C -0.0324(9) 0.3910(6) 0.1872(6) 0.034(2) Uani 1 1 d .
H20 H 0.0170 0.4353 0.1645 0.041 Uiso 1 1 calc R
C7 C 0.2308(8) 0.3071(5) -0.1897(5) 0.026(2) Uani 1 1 d .
C16 C -0.1356(9) 0.2717(6) 0.1786(6) 0.030(2) Uani 1 1 d .
N4 N -0.3658(7) 0.0799(5) -0.1540(5) 0.0315(18) Uani 1 1 d .
C36 C 0.4088(11) 1.3532(7) 0.3249(8) 0.054(3) Uani 1 1 d .
H36 H 0.4489 1.3684 0.3624 0.065 Uiso 1 1 calc R
C19 C -0.0794(9) 0.3809(6) 0.2643(6) 0.032(2) Uani 1 1 d .
C38 C 0.3726(10) 1.3692(7) 0.1911(7) 0.045(3) Uani 1 1 d .
H38 H 0.3870 1.3963 0.1376 0.053 Uiso 1 1 calc R
C23 C -0.0260(10) 0.5635(6) 0.3893(6) 0.041(3) Uani 1 1 d .
H23 H -0.1023 0.5417 0.4042 0.049 Uiso 1 1 calc R
C24 C 0.0039(9) 0.6252(6) 0.4264(5) 0.028(2) Uani 1 1 d .
H24 H -0.0499 0.6432 0.4667 0.034 Uiso 1 1 calc R
N3 N 0.4611(10) 0.5083(6) -0.2635(6) 0.056(3) Uani 1 1 d .
N13 N 0.5138(10) 1.4603(6) 0.2132(7) 0.057(3) Uani 1 1 d .
C18 C -0.1590(9) 0.3184(6) 0.2971(6) 0.035(2) Uani 1 1 d .
H18 H -0.1938 0.3137 0.3478 0.042 Uiso 1 1 calc R
C5 C 0.0474(9) 0.1367(6) -0.1755(5) 0.030(2) Uiso 1 1 d .
H5 H -0.0009 0.1050 -0.1948 0.037 Uiso 1 1 calc R
C34 C 0.2737(8) 1.2661(6) 0.2919(6) 0.028(2) Uani 1 1 d .
C37 C 0.4291(9) 1.3931(7) 0.2459(7) 0.041(3) Uani 1 1 d .
C22 C 0.0563(11) 0.5347(7) 0.3313(6) 0.040(3) Uani 1 1 d .
C21 C -0.0582(9) 0.3363(6) 0.1444(6) 0.032(2) Uani 1 1 d .
H21 H -0.0247 0.3421 0.0932 0.038 Uiso 1 1 calc R
N14 N -0.3441(8) 1.0308(6) 0.3475(5) 0.037(2) Uani 1 1 d .
C10 C 0.3771(10) 0.4400(7) -0.2342(7) 0.045(3) Uani 1 1 d .
C6 C 0.0951(10) 0.2091(6) -0.2198(5) 0.032(2) Uani 1 1 d .
H6 H 0.0878 0.2362 -0.2742 0.038 Uiso 1 1 calc R
C33 C 0.1737(9) 1.1413(7) 0.2713(5) 0.035(2) Uani 1 1 d .
H33 H 0.1945 1.1489 0.2180 0.042 Uiso 1 1 calc R
C39 C 0.2945(10) 1.3056(6) 0.2137(6) 0.039(2) Uani 1 1 d .
H39 H 0.2563 1.2897 0.1759 0.047 Uiso 1 1 calc R
C11 C 0.3625(10) 0.3942(7) -0.2858(7) 0.047(3) Uani 1 1 d .
H11 H 0.4008 0.4082 -0.3360 0.056 Uiso 1 1 calc R
C14 C -0.2470(8) 0.1345(6) 0.0792(5) 0.026(2) Uani 1 1 d .
H14 H -0.3089 0.1105 0.0625 0.031 Uiso 1 1 calc R
C29 C 0.2421(10) 0.8135(7) 0.4741(6) 0.040(3) Uani 1 1 d .
H29 H 0.3069 0.8342 0.4916 0.048 Uiso 1 1 calc R
C3 C -0.5069(9) 0.0843(8) -0.1531(6) 0.044(3) Uani 1 1 d .
H3A H -0.5418 0.1163 -0.2051 0.066 Uiso 1 1 calc R
H3B H -0.5526 0.1185 -0.1170 0.066 Uiso 1 1 calc R
H3C H -0.5192 0.0209 -0.1365 0.066 Uiso 1 1 calc R
C9 C 0.3160(10) 0.4233(7) -0.1596(7) 0.043(3) Uani 1 1 d .
H9 H 0.3272 0.4560 -0.1250 0.051 Uiso 1 1 calc R
N15 N 0.2700(8) 0.6426(6) 0.0733(5) 0.041(2) Uani 1 1 d D
C30 C 0.2658(9) 0.7322(7) 0.4512(6) 0.039(3) Uani 1 1 d .
H30 H 0.3470 0.6893 0.4487 0.047 Uiso 1 1 calc R
C35 C 0.3271(12) 1.2896(7) 0.3491(7) 0.052(3) Uani 1 1 d .
H35 H 0.3094 1.2639 0.4023 0.063 Uiso 1 1 calc R
C25 C 0.1160(9) 0.6582(6) 0.4007(6) 0.031(2) Uani 1 1 d .
C28 C 0.0525(8) 0.8064(6) 0.4426(5) 0.0241(19) Uani 1 1 d .
H28 H -0.0378 0.8206 0.4330 0.029 Uiso 1 1 calc R
C8 C 0.2372(10) 0.3566(6) -0.1364(6) 0.039(2) Uani 1 1 d .
H8 H 0.1921 0.3465 -0.0882 0.047 Uiso 1 1 calc R
C15 C -0.2774(9) 0.1970(6) 0.1223(6) 0.032(2) Uani 1 1 d .
H15 H -0.3607 0.2239 0.1402 0.038 Uiso 1 1 calc R
C17 C -0.1863(10) 0.2634(7) 0.2544(6) 0.036(2) Uani 1 1 d .
H17 H -0.2386 0.2210 0.2765 0.044 Uiso 1 1 calc R
C27 C 0.1698(11) 0.5678(8) 0.3082(7) 0.051(3) Uani 1 1 d .
H27 H 0.2257 0.5492 0.2689 0.061 Uiso 1 1 calc R
C32 C 0.1117(9) 1.0779(7) 0.3184(5) 0.034(2) Uani 1 1 d .
H32 H 0.0818 1.0339 0.3026 0.040 Uiso 1 1 calc R
C12 C 0.2903(9) 0.3265(7) -0.2635(6) 0.035(2) Uani 1 1 d .
H12 H 0.2816 0.2936 -0.2984 0.042 Uiso 1 1 calc R
C42 C -0.4867(12) 1.0622(9) 0.3397(7) 0.064(4) Uani 1 1 d .
H42A H -0.5109 1.0589 0.2899 0.096 Uiso 1 1 calc R
H42B H -0.5164 1.1266 0.3422 0.096 Uiso 1 1 calc R
H42C H -0.5274 1.0218 0.3818 0.096 Uiso 1 1 calc R
C41 C -0.2670(13) 0.9950(9) 0.2842(6) 0.060(3) Uani 1 1 d .
H41A H -0.3256 1.0020 0.2431 0.089 Uiso 1 1 calc R
H41B H -0.2230 0.9290 0.3054 0.089 Uiso 1 1 calc R
H41C H -0.2022 1.0307 0.2630 0.089 Uiso 1 1 calc R
C26 C 0.1978(11) 0.6287(7) 0.3447(6) 0.045(3) Uani 1 1 d .
H26 H 0.2746 0.6500 0.3304 0.054 Uiso 1 1 calc R
C45 C 0.1313(12) 0.6383(10) 0.0829(8) 0.079(4) Uiso 1 1 d D
H45A H 0.0863 0.6753 0.1172 0.119 Uiso 1 1 calc R
H45B H 0.1269 0.5733 0.1056 0.119 Uiso 1 1 calc R
H45C H 0.0894 0.6633 0.0323 0.119 Uiso 1 1 calc R
C2 C -0.3126(12) 0.1250(10) -0.2292(7) 0.066(4) Uani 1 1 d .
H2A H -0.3813 0.1498 -0.2679 0.099 Uiso 1 1 calc R
H2B H -0.2419 0.0791 -0.2453 0.099 Uiso 1 1 calc R
H2C H -0.2790 0.1760 -0.2245 0.099 Uiso 1 1 calc R
C43 C 0.3539(14) 0.5939(8) 0.0264(8) 0.057(3) Uani 1 1 d .
H43 H 0.4428 0.5954 0.0209 0.068 Uiso 1 1 calc R
C44 C 0.3289(11) 0.6993(8) 0.1082(7) 0.052(3) Uani 1 1 d .
H44A H 0.2630 0.7304 0.1395 0.078 Uiso 1 1 calc R
H44B H 0.3600 0.7463 0.0668 0.078 Uiso 1 1 calc R
H44C H 0.4019 0.6582 0.1409 0.078 Uiso 1 1 calc R
O3 O 0.3121(17) 0.5492(12) -0.0078(11) 0.178(7) Uani 1 1 d .

loop_
_atom_site_aniso_label
_atom_site_aniso_U_11
_atom_site_aniso_U_22
_atom_site_aniso_U_33
_atom_site_aniso_U_23
_atom_site_aniso_U_13
_atom_site_aniso_U_12
Cd1 0.0217(5) 0.0150(5) 0.0265(5) -0.0096(4) 0.0024(4) -0.0130(4)
Cd2 0.0271(5) 0.0176(5) 0.0303(5) -0.0124(4) 0.0053(4) -0.0171(4)
Cl2 0.0291(12) 0.0426(14) 0.0368(14) -0.0178(11) 0.0032(10) -0.0202(11)
Cl1 0.0326(13) 0.0512(16) 0.0448(16) -0.0232(13) -0.0017(11) -0.0168(12)
O5 0.031(4) 0.048(4) 0.074(5) -0.019(4) -0.001(4) -0.017(3)
O9 0.024(4) 0.063(5) 0.048(4) -0.029(4) 0.006(3) -0.023(3)
O1 0.036(4) 0.038(4) 0.033(4) -0.010(3) -0.010(3) -0.020(3)
N11 0.027(4) 0.024(4) 0.040(5) -0.011(3) 0.007(3) -0.016(3)
O10 0.054(5) 0.050(4) 0.046(4) -0.015(4) 0.009(4) -0.033(4)
O11 0.035(4) 0.046(4) 0.055(5) -0.023(4) 0.000(3) -0.015(3)
O4 0.050(5) 0.075(6) 0.045(5) -0.028(4) 0.002(4) -0.008(4)
C31 0.029(5) 0.021(5) 0.050(6) -0.018(4) 0.012(4) -0.014(4)
O8 0.054(5) 0.065(5) 0.052(5) -0.037(4) 0.010(4) -0.025(4)
N2 0.019(4) 0.015(4) 0.037(4) -0.010(3) 0.002(3) -0.011(3)
C1 0.026(5) 0.024(5) 0.035(5) -0.012(4) -0.004(4) -0.018(4)
O2 0.031(4) 0.032(4) 0.048(4) -0.019(3) -0.008(3) -0.012(3)
C4 0.028(5) 0.014(4) 0.030(5) -0.003(4) 0.001(4) -0.015(4)
O6 0.068(6) 0.060(5) 0.083(6) -0.018(5) -0.013(5) -0.036(5)
N5 0.029(4) 0.020(4) 0.025(4) -0.012(3) 0.007(3) -0.018(3)
N12 0.033(4) 0.020(4) 0.034(4) -0.004(3) 0.002(3) -0.016(3)
C40 0.040(6) 0.025(5) 0.042(6) -0.015(4) 0.001(5) -0.004(4)
N6 0.030(4) 0.021(4) 0.037(4) -0.016(3) 0.000(3) -0.017(3)
O7 0.074(6) 0.076(6) 0.049(5) -0.033(4) -0.012(4) -0.016(5)
N8 0.036(5) 0.036(5) 0.072(6) -0.031(5) -0.004(4) -0.011(4)
N7 0.043(5) 0.025(4) 0.084(7) -0.034(5) -0.021(5) -0.004(4)
N9 0.022(4) 0.024(4) 0.049(5) -0.025(4) 0.003(3) -0.010(3)
C13 0.024(5) 0.017(4) 0.049(6) -0.015(4) 0.004(4) -0.012(4)
C20 0.029(5) 0.027(5) 0.057(7) -0.024(5) -0.004(5) -0.010(4)
C7 0.022(5) 0.008(4) 0.046(6) -0.006(4) 0.001(4) -0.003(3)
C16 0.034(5) 0.016(4) 0.047(6) -0.017(4) -0.006(4) -0.011(4)
N4 0.030(4) 0.031(4) 0.041(5) -0.012(4) -0.002(4) -0.017(4)
C36 0.060(8) 0.032(6) 0.083(9) -0.016(6) -0.019(7) -0.030(6)
C19 0.036(5) 0.019(5) 0.051(6) -0.022(4) -0.018(5) -0.003(4)
C38 0.042(6) 0.025(5) 0.063(7) -0.008(5) 0.014(5) -0.013(5)
C23 0.046(6) 0.026(5) 0.060(7) -0.009(5) -0.015(5) -0.025(5)
C24 0.036(5) 0.021(4) 0.031(5) -0.011(4) -0.006(4) -0.008(4)
N3 0.050(6) 0.030(5) 0.085(8) -0.010(5) -0.011(5) -0.010(4)
N13 0.057(6) 0.028(5) 0.087(8) -0.011(5) -0.014(5) -0.013(4)
C18 0.040(6) 0.034(5) 0.043(6) -0.027(5) 0.007(5) -0.013(4)
C34 0.016(4) 0.025(5) 0.047(6) -0.009(4) 0.006(4) -0.012(4)
C37 0.020(5) 0.023(5) 0.073(8) 0.001(5) 0.008(5) -0.013(4)
C22 0.057(7) 0.027(5) 0.050(6) -0.027(5) -0.014(5) -0.009(5)
C21 0.039(6) 0.019(5) 0.045(6) -0.016(4) 0.001(5) -0.012(4)
N14 0.043(5) 0.031(4) 0.045(5) -0.018(4) -0.015(4) -0.009(4)
C10 0.026(5) 0.031(6) 0.070(8) 0.001(5) 0.004(5) -0.015(5)
C6 0.050(6) 0.027(5) 0.028(5) -0.008(4) -0.004(4) -0.026(5)
C33 0.045(6) 0.040(6) 0.029(5) -0.006(4) 0.004(4) -0.032(5)
C39 0.050(6) 0.026(5) 0.049(6) -0.016(5) 0.017(5) -0.024(5)
C11 0.034(6) 0.029(5) 0.079(8) -0.009(6) 0.013(5) -0.024(5)
C14 0.019(4) 0.019(4) 0.048(6) -0.015(4) -0.001(4) -0.011(4)
C29 0.038(6) 0.038(6) 0.063(7) -0.033(5) 0.001(5) -0.023(5)
C3 0.027(5) 0.061(7) 0.043(6) -0.015(5) -0.014(5) -0.004(5)
C9 0.036(6) 0.024(5) 0.073(8) -0.017(5) -0.025(5) -0.002(4)
N15 0.036(5) 0.037(5) 0.054(6) -0.014(4) 0.001(4) -0.017(4)
C30 0.026(5) 0.025(5) 0.078(8) -0.031(5) -0.002(5) -0.009(4)
C35 0.070(8) 0.035(6) 0.057(7) 0.001(5) -0.015(6) -0.032(6)
C25 0.041(6) 0.019(5) 0.045(6) -0.016(4) -0.007(5) -0.016(4)
C28 0.021(4) 0.026(5) 0.036(5) -0.021(4) 0.003(4) -0.012(4)
C8 0.042(6) 0.022(5) 0.056(7) -0.006(5) -0.013(5) -0.016(4)
C15 0.022(5) 0.030(5) 0.051(6) -0.021(5) 0.001(4) -0.009(4)
C17 0.045(6) 0.036(5) 0.042(6) -0.024(5) 0.006(5) -0.022(5)
C27 0.044(7) 0.059(7) 0.070(8) -0.047(6) 0.009(6) -0.019(6)
C32 0.046(6) 0.033(5) 0.037(6) -0.015(4) 0.005(4) -0.032(5)
C12 0.028(5) 0.029(5) 0.047(6) -0.004(4) 0.009(4) -0.015(4)
C42 0.068(9) 0.061(8) 0.066(8) -0.027(7) -0.028(7) -0.002(7)
C41 0.092(10) 0.067(8) 0.036(6) -0.024(6) -0.004(6) -0.034(7)
C26 0.044(6) 0.048(7) 0.060(7) -0.038(6) 0.010(5) -0.017(5)
C2 0.053(8) 0.100(10) 0.056(8) -0.014(7) -0.008(6) -0.044(8)
C43 0.064(8) 0.042(7) 0.078(9) -0.027(6) 0.000(7) -0.024(6)
C44 0.058(7) 0.042(6) 0.061(8) -0.017(6) -0.013(6) -0.015(6)
O3 0.177(16) 0.133(14) 0.207(18) -0.042(13) 0.037(13) -0.031(12)

loop_
_atom_type_symbol
_atom_type_description
_atom_type_scat_dispersion_real
_atom_type_scat_dispersion_imag
_atom_type_scat_source
C C 0.0033 0.0016 'International Tables Vol C Tables 4.2.6.8 and 6.1.1.4'
H H 0.0000 0.0000 'International Tables Vol C Tables 4.2.6.8 and 6.1.1.4'
N N 0.0061 0.0033 'International Tables Vol C Tables 4.2.6.8 and 6.1.1.4'
O O 0.0106 0.0060 'International Tables Vol C Tables 4.2.6.8 and 6.1.1.4'
Cl Cl 0.1484 0.1585 'International Tables Vol C Tables 4.2.6.8 and 6.1.1.4'
Cd Cd -0.8075 1.2024 'International Tables Vol C Tables 4.2.6.8 and 6.1.1.4'

loop_
_geom_angle_atom_site_label_1
_geom_angle_atom_site_label_2
_geom_angle_atom_site_label_3
_geom_angle
_geom_angle_site_symmetry_1
_geom_angle_site_symmetry_3
N5 Cd1 N5 180.0(5) 2 .
N5 Cd1 N1 88.2(2) 2 .
N5 Cd1 N1 91.8(2) . .
N5 Cd1 N1 91.8(2) 2 2
N5 Cd1 N1 88.2(2) . 2
N1 Cd1 N1 180.0(5) . 2
N5 Cd1 O1 85.6(2) 2 .
N5 Cd1 O1 94.4(2) . .
N1 Cd1 O1 84.9(2) . .
N1 Cd1 O1 95.1(2) 2 .
N5 Cd1 O1 94.4(2) 2 2
N5 Cd1 O1 85.6(2) . 2
N1 Cd1 O1 95.1(2) . 2
N1 Cd1 O1 84.9(2) 2 2
O1 Cd1 O1 180.0(3) . 2
N11 Cd2 N11 180.0(3) . 2_576
N11 Cd2 O2 90.4(2) . 2_576
N11 Cd2 O2 89.6(2) 2_576 2_576
N11 Cd2 O2 89.6(2) . .
N11 Cd2 O2 90.4(2) 2_576 .
O2 Cd2 O2 180.000(1) 2_576 .
N11 Cd2 N10 90.0(2) . .
N11 Cd2 N10 90.0(2) 2_576 .
O2 Cd2 N10 97.3(2) 2_576 .
O2 Cd2 N10 82.7(2) . .
N11 Cd2 N10 90.0(2) . 2_576
N11 Cd2 N10 90.0(2) 2_576 2_576
O2 Cd2 N10 82.7(2) 2_576 2_576
O2 Cd2 N10 97.3(2) . 2_576
N10 Cd2 N10 180.000(1) . 2_576
O10 Cl2 O8 109.3(4) . .
O10 Cl2 O9 109.8(4) . .
O8 Cl2 O9 109.3(4) . .
O10 Cl2 O11 110.3(4) . .
O8 Cl2 O11 109.2(4) . .
O9 Cl2 O11 109.0(4) . .
O6 Cl1 O7 109.2(5) . .
O6 Cl1 O5 110.2(5) . .
O7 Cl1 O5 109.8(5) . .
O6 Cl1 O4 111.0(5) . .
O7 Cl1 O4 109.4(5) . .
O5 Cl1 O4 107.1(5) . .
C1 O1 Cd1 141.1(6) . .
C31 N11 C32 105.8(7) . .
C31 N11 Cd2 127.8(6) . .
C32 N11 Cd2 126.5(5) . .
N11 C31 N12 110.4(8) . .
C4 N1 C5 104.8(7) . .
C4 N1 Cd1 133.6(6) . .
C5 N1 Cd1 121.3(6) . .
C4 N2 C6 107.0(7) . .
C4 N2 C7 127.5(7) . .
C6 N2 C7 125.3(7) . .
O1 C1 N4 125.2(9) . .
C40 O2 Cd2 139.3(6) . .
N1 C4 N2 112.0(7) . .
C13 N5 C14 105.3(7) . .
C13 N5 Cd1 126.5(6) . .
C14 N5 Cd1 128.0(5) . .
C31 N12 C33 107.2(7) . .
C31 N12 C34 126.6(8) . .
C33 N12 C34 126.1(7) . .
O2 C40 N14 125.9(9) . .
C13 N6 C15 108.0(7) . .
C13 N6 C16 125.6(7) . .
C15 N6 C16 126.4(7) . .
C28 N10 C29 105.7(7) . .
C28 N10 Cd2 124.7(6) . .
C29 N10 Cd2 129.5(6) . .
N7 N8 C22 114.5(9) . .
N8 N7 C19 111.3(9) . .
C28 N9 C30 108.5(7) . .
C28 N9 C25 125.2(7) . .
C30 N9 C25 126.1(7) . .
N5 C13 N6 110.5(7) . .
C21 C20 C19 120.5(9) . .
C12 C7 C8 121.9(8) . .
C12 C7 N2 119.1(8) . .
C8 C7 N2 119.0(8) . .
C17 C16 C21 120.6(8) . .
C17 C16 N6 120.9(8) . .
C21 C16 N6 118.4(8) . .
C1 N4 C2 121.8(8) . .
C1 N4 C3 123.0(8) . .
C2 N4 C3 115.3(8) . .
C37 C36 C35 119.8(10) . .
C18 C19 C20 119.9(8) . .
C18 C19 N7 115.1(9) . .
C20 C19 N7 125.0(9) . .
C37 C38 C39 120.9(10) . .
C22 C23 C24 121.0(9) . .
C25 C24 C23 117.5(9) . .
N13 N3 C10 113.3(10) 2_675 .
N3 N13 C37 110.8(11) 2_675 .
C17 C18 C19 120.1(9) . .
C6 C5 N1 110.9(8) . .
C39 C34 C35 121.5(9) . .
C39 C34 N12 120.0(8) . .
C35 C34 N12 118.3(9) . .
C38 C37 C36 120.0(9) . .
C38 C37 N13 115.2(10) . .
C36 C37 N13 124.8(10) . .
C27 C22 C23 119.8(8) . .
C27 C22 N8 114.2(9) . .
C23 C22 N8 125.8(9) . .
C20 C21 C16 119.1(9) . .
C40 N14 C42 124.7(9) . .
C40 N14 C41 117.7(9) . .
C42 N14 C41 117.5(9) . .
C11 C10 C9 121.5(9) . .
C11 C10 N3 114.5(10) . .
C9 C10 N3 124.0(10) . .
C5 C6 N2 105.4(8) . .
C32 C33 N12 106.5(8) . .
C34 C39 C38 119.4(10) . .
C10 C11 C12 119.3(11) . .
C15 C14 N5 111.7(7) . .
C30 C29 N10 111.0(8) . .
C10 C9 C8 120.2(10) . .
C43 N15 C45 119.5(10) . .
C43 N15 C44 115.8(9) . .
C45 N15 C44 124.7(9) . .
C29 C30 N9 104.6(8) . .
C34 C35 C36 118.4(11) . .
C26 C25 C24 121.5(8) . .
C26 C25 N9 119.6(8) . .
C24 C25 N9 118.9(8) . .
N10 C28 N9 110.2(7) . .
C7 C8 C9 116.4(10) . .
C14 C15 N6 104.5(7) . .
C18 C17 C16 119.6(9) . .
C26 C27 C22 118.8(10) . .
C33 C32 N11 110.2(8) . .
C11 C12 C7 120.6(10) . .
C25 C26 C27 121.4(10) . .
O3 C43 N15 120.2(14) . .

loop_
_geom_bond_atom_site_label_1
_geom_bond_atom_site_label_2
_geom_bond_distance
_geom_bond_site_symmetry_2
Cd1 N5 2.315(6) 2
Cd1 N5 2.315(6) .
Cd1 N1 2.336(7) .
Cd1 N1 2.336(7) 2
Cd1 O1 2.363(6) .
Cd1 O1 2.363(6) 2
Cd2 N11 2.297(7) .
Cd2 N11 2.297(7) 2_576
Cd2 O2 2.318(6) 2_576
Cd2 O2 2.318(6) .
Cd2 N10 2.349(7) .
Cd2 N10 2.349(7) 2_576
Cl2 O10 1.425(7) .
Cl2 O8 1.430(7) .
Cl2 O9 1.435(6) .
Cl2 O11 1.443(7) .
Cl1 O6 1.393(8) .
Cl1 O7 1.417(8) .
Cl1 O5 1.430(7) .
Cl1 O4 1.440(8) .
O1 C1 1.241(10) .
N11 C31 1.329(11) .
N11 C32 1.373(11) .
C31 N12 1.356(11) .
N1 C4 1.308(10) .
N1 C5 1.368(11) .
N2 C4 1.331(10) .
N2 C6 1.378(10) .
N2 C7 1.438(10) .
C1 N4 1.302(11) .
O2 C40 1.211(11) .
N5 C13 1.320(10) .
N5 C14 1.362(10) .
N12 C33 1.373(11) .
N12 C34 1.459(10) .
C40 N14 1.322(12) .
N6 C13 1.354(10) .
N6 C15 1.376(10) .
N6 C16 1.444(10) .
N10 C28 1.332(10) .
N10 C29 1.360(12) .
N8 N7 1.249(11) .
N8 C22 1.432(11) .
N7 C19 1.447(11) .
N9 C28 1.356(10) .
N9 C30 1.371(11) .
N9 C25 1.450(10) .
C20 C21 1.372(12) .
C20 C19 1.388(13) .
C7 C12 1.381(13) .
C7 C8 1.389(13) .
C16 C17 1.382(13) .
C16 C21 1.401(12) .
N4 C2 1.442(13) .
N4 C3 1.457(11) .
C36 C37 1.374(15) .
C36 C35 1.405(14) .
C19 C18 1.390(13) .
C38 C37 1.363(15) .
C38 C39 1.374(13) .
C23 C22 1.379(14) .
C23 C24 1.406(12) .
C24 C25 1.381(12) .
N3 N13 1.208(13) 2_675
N3 C10 1.483(12) .
N13 N3 1.208(13) 2_675
N13 C37 1.482(12) .
C18 C17 1.379(12) .
C5 C6 1.334(12) .
C34 C39 1.359(13) .
C34 C35 1.377(14) .
C22 C27 1.390(14) .
N14 C42 1.445(14) .
N14 C41 1.476(13) .
C10 C11 1.345(15) .
C10 C9 1.399(15) .
C33 C32 1.341(12) .
C11 C12 1.379(12) .
C14 C15 1.349(12) .
C29 C30 1.370(12) .
C9 C8 1.417(13) .
N15 C43 1.381(14) .
N15 C45 1.462(12) .
N15 C44 1.475(12) .
C25 C26 1.353(13) .
C27 C26 1.380(13) .
C43 O3 1.216(19) .

loop_
_geom_torsion_atom_site_label_1
_geom_torsion_atom_site_label_2
_geom_torsion_atom_site_label_3
_geom_torsion_atom_site_label_4
_geom_torsion
_geom_torsion_site_symmetry_1
N5 Cd1 O1 C1 128.8(9) 2
N5 Cd1 O1 C1 -51.2(9) .
N1 Cd1 O1 C1 -142.6(9) .
N1 Cd1 O1 C1 37.4(9) 2
O2 Cd2 N11 C31 -38.1(8) 2_576
O2 Cd2 N11 C31 141.9(8) .
N10 Cd2 N11 C31 -135.5(8) .
N10 Cd2 N11 C31 44.5(8) 2_576
O2 Cd2 N11 C32 142.3(8) 2_576
O2 Cd2 N11 C32 -37.7(8) .
N10 Cd2 N11 C32 45.0(8) .
N10 Cd2 N11 C32 -135.0(8) 2_576
C32 N11 C31 N12 0.4(10) .
Cd2 N11 C31 N12 -179.2(6) .
N5 Cd1 N1 C4 -124.8(8) 2
N5 Cd1 N1 C4 55.2(8) .
O1 Cd1 N1 C4 149.4(8) .
O1 Cd1 N1 C4 -30.6(8) 2
N5 Cd1 N1 C5 61.9(6) 2
N5 Cd1 N1 C5 -118.1(6) .
O1 Cd1 N1 C5 -23.8(6) .
O1 Cd1 N1 C5 156.2(6) 2
Cd1 O1 C1 N4 163.3(6) .
N11 Cd2 O2 C40 -121.0(10) .
N11 Cd2 O2 C40 59.0(10) 2_576
N10 Cd2 O2 C40 148.9(10) .
N10 Cd2 O2 C40 -31.1(10) 2_576
C5 N1 C4 N2 0.1(9) .
Cd1 N1 C4 N2 -174.0(5) .
C6 N2 C4 N1 -0.6(10) .
C7 N2 C4 N1 -175.7(7) .
N1 Cd1 N5 C13 -64.2(7) .
N1 Cd1 N5 C13 115.8(7) 2
O1 Cd1 N5 C13 -149.2(7) .
O1 Cd1 N5 C13 30.8(7) 2
N1 Cd1 N5 C14 121.5(7) .
N1 Cd1 N5 C14 -58.5(7) 2
O1 Cd1 N5 C14 36.5(7) .
O1 Cd1 N5 C14 -143.5(7) 2
N11 C31 N12 C33 -0.6(11) .
N11 C31 N12 C34 -176.3(8) .
Cd2 O2 C40 N14 168.2(7) .
N11 Cd2 N10 C28 -112.4(7) .
N11 Cd2 N10 C28 67.6(7) 2_576
O2 Cd2 N10 C28 157.2(7) 2_576
O2 Cd2 N10 C28 -22.8(7) .
N11 Cd2 N10 C29 71.2(8) .
N11 Cd2 N10 C29 -108.8(8) 2_576
O2 Cd2 N10 C29 -19.2(8) 2_576
O2 Cd2 N10 C29 160.8(8) .
C22 N8 N7 C19 176.1(8) .
C14 N5 C13 N6 0.8(10) .
Cd1 N5 C13 N6 -174.6(5) .
C15 N6 C13 N5 -1.2(10) .
C16 N6 C13 N5 178.2(8) .
C4 N2 C7 C12 146.9(9) .
C6 N2 C7 C12 -27.4(12) .
C4 N2 C7 C8 -34.5(12) .
C6 N2 C7 C8 151.2(9) .
C13 N6 C16 C17 -129.0(10) .
C15 N6 C16 C17 50.3(13) .
C13 N6 C16 C21 49.0(12) .
C15 N6 C16 C21 -131.7(10) .
O1 C1 N4 C2 -2.4(14) .
O1 C1 N4 C3 178.5(9) .
C21 C20 C19 C18 -3.3(14) .
C21 C20 C19 N7 177.7(9) .
N8 N7 C19 C18 170.8(8) .
N8 N7 C19 C20 -10.2(13) .
C22 C23 C24 C25 2.0(14) .
C20 C19 C18 C17 2.9(14) .
N7 C19 C18 C17 -178.0(9) .
C4 N1 C5 C6 0.5(10) .
Cd1 N1 C5 C6 175.5(6) .
C31 N12 C34 C39 -169.0(9) .
C33 N12 C34 C39 16.1(14) .
C31 N12 C34 C35 14.8(14) .
C33 N12 C34 C35 -160.1(10) .
C39 C38 C37 C36 0.2(16) .
C39 C38 C37 N13 178.4(9) .
C35 C36 C37 C38 -1.5(16) .
C35 C36 C37 N13 -179.4(10) .
N3 N13 C37 C38 166.8(10) 2_675
N3 N13 C37 C36 -15.1(15) 2_675
C24 C23 C22 C27 -0.7(16) .
C24 C23 C22 N8 -176.1(9) .
N7 N8 C22 C27 167.2(9) .
N7 N8 C22 C23 -17.2(15) .
C19 C20 C21 C16 1.6(14) .
C17 C16 C21 C20 0.5(14) .
N6 C16 C21 C20 -177.5(8) .
O2 C40 N14 C42 -179.4(10) .
O2 C40 N14 C41 5.4(15) .
N13 N3 C10 C11 -171.4(10) 2_675
N13 N3 C10 C9 8.9(15) 2_675
N1 C5 C6 N2 -0.8(10) .
C4 N2 C6 C5 0.8(10) .
C7 N2 C6 C5 176.1(8) .
C31 N12 C33 C32 0.5(11) .
C34 N12 C33 C32 176.3(8) .
C35 C34 C39 C38 1.2(15) .
N12 C34 C39 C38 -174.9(8) .
C37 C38 C39 C34 0.0(15) .
C9 C10 C11 C12 -2.7(16) .
N3 C10 C11 C12 177.6(9) .
C13 N5 C14 C15 -0.1(10) .
Cd1 N5 C14 C15 175.1(6) .
C28 N10 C29 C30 1.2(11) .
Cd2 N10 C29 C30 178.2(7) .
C11 C10 C9 C8 0.3(16) .
N3 C10 C9 C8 180.0(9) .
N10 C29 C30 N9 -1.9(12) .
C28 N9 C30 C29 1.8(11) .
C25 N9 C30 C29 176.0(9) .
C39 C34 C35 C36 -2.4(16) .
N12 C34 C35 C36 173.7(9) .
C37 C36 C35 C34 2.6(17) .
C23 C24 C25 C26 -3.1(14) .
C23 C24 C25 N9 174.7(8) .
C28 N9 C25 C26 133.1(10) .
C30 N9 C25 C26 -40.2(14) .
C28 N9 C25 C24 -44.8(13) .
C30 N9 C25 C24 141.9(10) .
C29 N10 C28 N9 -0.1(10) .
Cd2 N10 C28 N9 -177.2(5) .
C30 N9 C28 N10 -1.1(10) .
C25 N9 C28 N10 -175.4(8) .
C12 C7 C8 C9 -4.4(14) .
N2 C7 C8 C9 177.0(8) .
C10 C9 C8 C7 3.2(14) .
N5 C14 C15 N6 -0.6(10) .
C13 N6 C15 C14 1.0(10) .
C16 N6 C15 C14 -178.4(8) .
C19 C18 C17 C16 -0.8(15) .
C21 C16 C17 C18 -0.8(15) .
N6 C16 C17 C18 177.1(9) .
C23 C22 C27 C26 0.4(17) .
N8 C22 C27 C26 176.3(10) .
N12 C33 C32 N11 -0.3(12) .
C31 N11 C32 C33 -0.1(11) .
Cd2 N11 C32 C33 179.5(6) .
C10 C11 C12 C7 1.5(16) .
C8 C7 C12 C11 2.2(14) .
N2 C7 C12 C11 -179.2(9) .
C24 C25 C26 C27 2.9(17) .
N9 C25 C26 C27 -174.9(10) .
C22 C27 C26 C25 -1.5(18) .
C45 N15 C43 O3 1(2) .
C44 N15 C43 O3 -176.4(14) .
